data_7208308
loop_
_publ_author_name
'Yang, Zaiwen'
'Huang, Xiaojuan'
'Zhao, Qilong'
'Li, Shaoguang'
'Wu, Biao'

_publ_section_title
;
 Hydrogen-bonded 1D nanotubes and 2D layers of group 12 metal complexes
 with a pyridylurea ligand
;
_journal_issue 17
_journal_name_full CrystEngComm
_journal_page_first 5446
_journal_paper_doi 10.1039/c2ce25453k
_journal_volume 14
_journal_year 2012
_chemical_formula_sum 'C33.5 H30.5 Br2 N6 O2.75 Zn'
_chemical_formula_weight 786.33
_chemical_name_systematic
;
?
;
_space_group_IT_number 33
_symmetry_cell_setting orthorhombic
_symmetry_space_group_name_Hall 'P 2c -2n'
_symmetry_space_group_name_H-M 'P n a 21'
_atom_sites_solution_hydrogens geom
_atom_sites_solution_primary direct
_atom_sites_solution_secondary difmap
_audit_creation_method SHELXL-97
_cell_angle_alpha 90.00
_cell_angle_beta 90.00
_cell_angle_gamma 90.00
_cell_formula_units_Z 4
_cell_length_a 24.274(4)
_cell_length_b 16.062(3)
_cell_length_c 8.8413(16)
_cell_measurement_temperature 293(2)
_cell_volume 3447.1(11)
_computing_cell_refinement 'Bruker SMART'
_computing_data_collection 'Bruker SMART APEX II'
_computing_data_reduction 'Bruker SAINT'
_computing_structure_refinement 'SHELXL-97 (Sheldrick, 2008)'
_computing_structure_solution 'SHELXS-97 (Sheldrick, 2008)'
_diffrn_ambient_temperature 293(2)
_diffrn_measured_fraction_theta_full 0.991
_diffrn_measured_fraction_theta_max 0.991
_diffrn_measurement_device_type 'Bruker APEX II area detector'
_diffrn_measurement_method '\w scans'
_diffrn_radiation_monochromator graphite
_diffrn_radiation_source 'fine-focus sealed tube'
_diffrn_radiation_type MoK\a
_diffrn_radiation_wavelength 0.71073
_diffrn_reflns_av_R_equivalents 0.0489
_diffrn_reflns_av_sigmaI/netI 0.0536
_diffrn_reflns_limit_h_max 28
_diffrn_reflns_limit_h_min -29
_diffrn_reflns_limit_k_max 19
_diffrn_reflns_limit_k_min -19
_diffrn_reflns_limit_l_max 7
_diffrn_reflns_limit_l_min -10
_diffrn_reflns_number 22831
_diffrn_reflns_theta_full 25.27
_diffrn_reflns_theta_max 25.27
_diffrn_reflns_theta_min 1.68
_exptl_absorpt_coefficient_mu 3.072
_exptl_absorpt_correction_T_max 0.7487
_exptl_absorpt_correction_T_min 0.4593
_exptl_absorpt_correction_type multi-scan
_exptl_absorpt_process_details SADABS
_exptl_crystal_colour colourless
_exptl_crystal_density_diffrn 1.515
_exptl_crystal_density_method 'not measured'
_exptl_crystal_description needle
_exptl_crystal_F_000 1582
_exptl_crystal_size_max 0.30
_exptl_crystal_size_mid 0.10
_exptl_crystal_size_min 0.10
_refine_diff_density_max 0.495
_refine_diff_density_min -0.239
_refine_diff_density_rms 0.060
_refine_ls_abs_structure_details 'Flack H D (1983), Acta Cryst. A39, 876-881'
_refine_ls_abs_structure_Flack 0.004(12)
_refine_ls_extinction_method none
_refine_ls_goodness_of_fit_ref 1.027
_refine_ls_hydrogen_treatment constr
_refine_ls_matrix_type full
_refine_ls_number_parameters 416
_refine_ls_number_reflns 5273
_refine_ls_number_restraints 1
_refine_ls_restrained_S_all 1.027
_refine_ls_R_factor_all 0.0656
_refine_ls_R_factor_gt 0.0398
_refine_ls_shift/su_max 0.000
_refine_ls_shift/su_mean 0.000
_refine_ls_structure_factor_coef Fsqd
_refine_ls_weighting_details 'calc w=1/[\s^2^(Fo^2^)+(0.0535P)^2^+0.1578P] where P=(Fo^2^+2Fc^2^)/3'
_refine_ls_weighting_scheme calc
_refine_ls_wR_factor_gt 0.0923
_refine_ls_wR_factor_ref 0.1023
_reflns_number_gt 3931
_reflns_number_total 5273
_reflns_threshold_expression >2sigma(I)
_cod_data_source_file c2ce25453k.txt
_cod_data_source_block ZnBr2C2H5OH
_cod_depositor_comments
;
The following automatic conversions were performed:

'_exptl_absorpt_correction_type' value 'Multi-scan' changed to
'multi-scan' according to
/home/saulius/struct/CIF-dictionaries/cif_core.dic dictionary named
'cif_core.dic' version 2.4.1 from 2010-06-29.

Automatic conversion script
Id: cif_fix_values 1891 2012-01-12 08:04:46Z andrius 
;
_cod_original_sg_symbol_H-M Pna2(1)
_cod_original_formula_sum 'C33.50 H30.50 Br2 N6 O2.75 Zn'
_cod_database_code 7208308

loop_
_symmetry_equiv_pos_as_xyz
'x, y, z'
'-x, -y, z+1/2'
'x+1/2, -y+1/2, z'
'-x+1/2, y+1/2, z+1/2'

loop_
_atom_site_label
_atom_site_type_symbol
_atom_site_fract_x
_atom_site_fract_y
_atom_site_fract_z
_atom_site_U_iso_or_equiv
_atom_site_adp_type
_atom_site_occupancy
_atom_site_symmetry_multiplicity
_atom_site_calc_flag
_atom_site_refinement_flags
Zn Zn 1.16355(2) 1.15317(3) 0.36042(9) 0.04942(17) Uani 1 1 d .
Br1 Br 1.11546(3) 1.11391(5) 0.14217(10) 0.0803(2) Uani 1 1 d .
Br2 Br 1.25189(2) 1.21369(4) 0.35033(10) 0.0720(2) Uani 1 1 d .
N1 N 1.17070(18) 1.0530(3) 0.5058(6) 0.0497(12) Uani 1 1 d .
N2 N 1.11579(18) 0.8435(3) 0.5508(6) 0.0545(12) Uani 1 1 d .
H2A H 1.1070 0.8345 0.4580 0.065 Uiso 1 1 calc R
N3 N 1.0753(2) 0.7180(3) 0.5988(6) 0.0567(14) Uani 1 1 d .
H3B H 1.0704 0.7145 0.5027 0.068 Uiso 1 1 calc R
N4 N 1.11357(18) 1.2311(3) 0.4837(6) 0.0509(12) Uani 1 1 d .
N5 N 0.96619(18) 1.2643(3) 0.5417(6) 0.0567(13) Uani 1 1 d .
H5B H 0.9543 1.2526 0.4527 0.068 Uiso 1 1 calc R
N6 N 0.87553(18) 1.2640(3) 0.6101(6) 0.0608(14) Uani 1 1 d .
H6A H 0.8683 1.2593 0.5153 0.073 Uiso 1 1 calc R
C1 C 1.1421(2) 0.9830(3) 0.4863(7) 0.0477(14) Uani 1 1 d .
H1A H 1.1181 0.9792 0.4046 0.057 Uiso 1 1 calc R
C2 C 1.1469(2) 0.9160(3) 0.5826(7) 0.0434(13) Uani 1 1 d .
C3 C 1.1836(3) 0.9206(4) 0.7008(8) 0.0630(18) Uani 1 1 d .
H3A H 1.1886 0.8761 0.7667 0.076 Uiso 1 1 calc R
C4 C 1.2125(3) 0.9928(4) 0.7177(8) 0.076(2) Uani 1 1 d .
H4A H 1.2379 0.9973 0.7960 0.091 Uiso 1 1 calc R
C5 C 1.2050(3) 1.0588(4) 0.6223(9) 0.0692(18) Uani 1 1 d .
H5A H 1.2240 1.1082 0.6392 0.083 Uiso 1 1 calc R
C6 C 1.0985(2) 0.7864(3) 0.6563(8) 0.0454(13) Uani 1 1 d .
C7 C 1.0584(2) 0.6508(3) 0.6928(7) 0.0504(15) Uani 1 1 d .
C8 C 1.0973(3) 0.6079(4) 0.7729(9) 0.0639(17) Uani 1 1 d .
H8A H 1.1344 0.6212 0.7614 0.077 Uiso 1 1 calc R
C9 C 1.0820(3) 0.5449(4) 0.8709(11) 0.085(2) Uani 1 1 d .
H9A H 1.1087 0.5178 0.9281 0.102 Uiso 1 1 calc R
C10 C 1.0288(4) 0.5224(4) 0.8843(10) 0.084(2) Uani 1 1 d .
H10A H 1.0191 0.4791 0.9489 0.100 Uiso 1 1 calc R
C11 C 0.9312(4) 0.5444(6) 0.8163(12) 0.116(4) Uani 1 1 d .
H11A H 0.9200 0.5030 0.8832 0.139 Uiso 1 1 calc R
C12 C 0.8926(4) 0.5864(7) 0.7321(15) 0.115(4) Uani 1 1 d .
H12A H 0.8559 0.5701 0.7375 0.137 Uiso 1 1 calc R
C13 C 0.9070(3) 0.6520(5) 0.6398(13) 0.097(3) Uani 1 1 d .
H13A H 0.8798 0.6816 0.5889 0.116 Uiso 1 1 calc R
C14 C 0.9613(2) 0.6741(4) 0.6226(9) 0.0635(18) Uani 1 1 d .
H14A H 0.9708 0.7178 0.5588 0.076 Uiso 1 1 calc R
C15 C 1.0026(3) 0.6303(3) 0.7017(7) 0.0519(15) Uani 1 1 d .
C16 C 0.9879(3) 0.5636(4) 0.8021(9) 0.073(2) Uani 1 1 d .
C17 C 1.0584(2) 1.2266(3) 0.4762(7) 0.0464(14) Uani 1 1 d .
H17A H 1.0431 1.1895 0.4072 0.056 Uiso 1 1 calc R
C18 C 1.0236(2) 1.2724(3) 0.5624(7) 0.0487(14) Uani 1 1 d .
C19 C 1.0461(3) 1.3284(5) 0.6635(9) 0.080(2) Uani 1 1 d .
H19A H 1.0237 1.3616 0.7238 0.096 Uiso 1 1 calc R
C20 C 1.1024(3) 1.3336(5) 0.6727(11) 0.096(3) Uani 1 1 d .
H20A H 1.1185 1.3706 0.7406 0.115 Uiso 1 1 calc R
C21 C 1.1350(3) 1.2850(4) 0.5828(9) 0.074(2) Uani 1 1 d .
H21A H 1.1731 1.2894 0.5908 0.089 Uiso 1 1 calc R
C22 C 0.9287(2) 1.2741(4) 0.6541(8) 0.0603(17) Uani 1 1 d .
C23 C 0.8315(2) 1.2609(4) 0.7159(7) 0.0562(16) Uani 1 1 d .
C24 C 0.8222(3) 1.3268(4) 0.8084(8) 0.0651(18) Uani 1 1 d .
H24A H 0.8437 1.3744 0.7987 0.078 Uiso 1 1 calc R
C25 C 0.7796(3) 1.3241(5) 0.9209(9) 0.087(2) Uani 1 1 d .
H25A H 0.7729 1.3699 0.9825 0.105 Uiso 1 1 calc R
C26 C 0.7489(3) 1.2532(6) 0.9362(9) 0.079(2) Uani 1 1 d .
H26A H 0.7221 1.2504 1.0111 0.094 Uiso 1 1 calc R
C27 C 0.7268(2) 1.1099(5) 0.8555(12) 0.083(2) Uani 1 1 d .
H27A H 0.6998 1.1064 0.9299 0.100 Uiso 1 1 calc R
C28 C 0.7359(3) 1.0435(5) 0.7640(13) 0.096(3) Uani 1 1 d .
H28A H 0.7149 0.9954 0.7751 0.115 Uiso 1 1 calc R
C29 C 0.7770(3) 1.0474(5) 0.6525(12) 0.088(2) Uani 1 1 d .
H29A H 0.7824 1.0022 0.5886 0.106 Uiso 1 1 calc R
C30 C 0.8085(2) 1.1156(4) 0.6370(10) 0.0655(17) Uani 1 1 d .
H30A H 0.8366 1.1158 0.5655 0.079 Uiso 1 1 calc R
C31 C 0.7999(2) 1.1871(4) 0.7273(7) 0.0538(15) Uani 1 1 d .
C32 C 0.7574(2) 1.1839(4) 0.8400(10) 0.0657(18) Uani 1 1 d .
C33 C 0.0143(8) 0.0720(12) 0.814(2) 0.196(11) Uani 0.75 1 d P
H33A H 0.0381 0.0852 0.7292 0.235 Uiso 0.75 1 calc PR
H33B H 0.0247 0.1090 0.8959 0.235 Uiso 0.75 1 calc PR
C34 C 0.0270(8) -0.0049(12) 0.858(4) 0.252(15) Uani 0.75 1 d P
H34A H 0.0652 -0.0070 0.8860 0.378 Uiso 0.75 1 calc PR
H34B H 0.0204 -0.0430 0.7763 0.378 Uiso 0.75 1 calc PR
H34C H 0.0047 -0.0201 0.9431 0.378 Uiso 0.75 1 calc PR
O1 O 1.10376(16) 0.7985(2) 0.7933(5) 0.0560(11) Uani 1 1 d .
O2 O 0.9415(2) 1.2899(5) 0.7846(6) 0.117(3) Uani 1 1 d .
O3 O -0.0456(4) 0.0969(6) 0.7660(15) 0.143(4) Uani 0.75 1 d P
H3 H -0.0584 0.0609 0.7105 0.215 Uiso 0.75 1 calc PR

loop_
_atom_site_aniso_label
_atom_site_aniso_U_11
_atom_site_aniso_U_22
_atom_site_aniso_U_33
_atom_site_aniso_U_23
_atom_site_aniso_U_13
_atom_site_aniso_U_12
Zn 0.0524(3) 0.0493(3) 0.0466(4) 0.0057(4) 0.0023(4) -0.0011(3)
Br1 0.0932(5) 0.0865(5) 0.0612(5) -0.0100(4) -0.0224(4) 0.0147(4)
Br2 0.0628(3) 0.0872(4) 0.0661(5) 0.0114(5) 0.0087(4) -0.0214(3)
N1 0.051(3) 0.055(3) 0.043(3) 0.008(2) -0.006(2) -0.009(2)
N2 0.065(3) 0.064(3) 0.034(3) 0.005(2) 0.001(2) -0.016(3)
N3 0.090(4) 0.046(3) 0.034(3) -0.002(2) 0.005(3) -0.021(3)
N4 0.047(3) 0.056(3) 0.050(3) -0.009(2) -0.003(2) -0.005(2)
N5 0.052(3) 0.087(4) 0.031(3) -0.007(3) 0.001(2) -0.005(3)
N6 0.051(3) 0.098(4) 0.033(3) -0.008(3) 0.000(2) -0.005(3)
C1 0.048(3) 0.057(3) 0.038(4) 0.010(3) -0.003(3) -0.008(3)
C2 0.045(3) 0.046(3) 0.040(4) 0.001(3) 0.006(3) -0.007(2)
C3 0.070(4) 0.061(4) 0.059(5) 0.017(3) -0.010(4) -0.005(3)
C4 0.082(5) 0.084(5) 0.061(5) 0.018(4) -0.031(4) -0.027(4)
C5 0.087(4) 0.061(4) 0.060(5) 0.014(4) -0.015(4) -0.026(3)
C6 0.048(3) 0.047(3) 0.041(4) 0.003(3) 0.002(3) 0.003(2)
C7 0.068(4) 0.044(3) 0.039(4) -0.009(3) 0.005(3) -0.004(3)
C8 0.074(4) 0.049(3) 0.069(5) -0.001(3) 0.007(4) 0.005(3)
C9 0.123(6) 0.053(4) 0.080(6) 0.006(5) -0.005(6) 0.012(4)
C10 0.135(7) 0.046(3) 0.070(6) 0.014(4) 0.002(5) -0.010(4)
C11 0.133(8) 0.104(6) 0.110(10) -0.024(6) 0.037(7) -0.059(6)
C12 0.080(6) 0.124(8) 0.140(11) -0.044(8) 0.005(6) -0.039(6)
C13 0.077(5) 0.083(5) 0.130(9) -0.039(6) -0.012(6) -0.006(4)
C14 0.059(4) 0.051(3) 0.081(5) -0.020(4) -0.005(4) -0.005(3)
C15 0.074(4) 0.038(3) 0.044(4) -0.012(3) 0.003(3) -0.010(3)
C16 0.092(5) 0.048(4) 0.078(6) -0.015(3) 0.019(4) -0.027(4)
C17 0.051(3) 0.046(3) 0.042(4) 0.001(3) -0.007(3) -0.008(3)
C18 0.045(3) 0.060(4) 0.041(4) -0.006(3) -0.001(3) -0.001(3)
C19 0.064(4) 0.106(5) 0.070(6) -0.050(5) -0.003(4) 0.007(4)
C20 0.066(5) 0.122(6) 0.101(7) -0.067(6) -0.015(4) -0.001(4)
C21 0.054(4) 0.089(5) 0.080(6) -0.019(4) -0.008(4) -0.007(3)
C22 0.054(4) 0.097(5) 0.030(4) -0.011(3) -0.005(3) 0.002(3)
C23 0.053(3) 0.078(4) 0.038(4) -0.001(3) -0.007(3) 0.019(3)
C24 0.071(4) 0.075(4) 0.049(5) -0.010(3) -0.006(3) 0.017(3)
C25 0.093(5) 0.108(6) 0.061(5) -0.022(4) -0.005(4) 0.048(5)
C26 0.056(4) 0.116(6) 0.064(5) 0.004(5) 0.007(4) 0.030(4)
C27 0.046(3) 0.111(6) 0.092(6) 0.039(6) 0.008(5) -0.002(4)
C28 0.065(5) 0.098(6) 0.125(9) 0.033(6) -0.020(5) -0.006(4)
C29 0.070(4) 0.085(5) 0.110(7) 0.009(5) -0.027(5) -0.001(4)
C30 0.050(3) 0.075(4) 0.072(5) 0.004(4) -0.012(4) 0.008(3)
C31 0.040(3) 0.077(4) 0.044(4) 0.014(3) -0.008(3) 0.014(3)
C32 0.039(3) 0.098(4) 0.059(5) 0.022(5) -0.003(4) 0.019(3)
C33 0.178(16) 0.224(18) 0.19(2) 0.084(18) -0.121(17) -0.092(15)
C34 0.197(18) 0.175(14) 0.38(4) -0.19(2) 0.06(2) -0.026(15)
O1 0.076(3) 0.054(2) 0.038(3) 0.0016(18) 0.001(2) -0.013(2)
O2 0.064(3) 0.249(8) 0.039(3) -0.036(4) -0.001(2) -0.002(4)
O3 0.167(9) 0.143(8) 0.121(9) -0.003(6) 0.032(7) -0.012(7)

loop_
_atom_type_symbol
_atom_type_description
_atom_type_scat_dispersion_real
_atom_type_scat_dispersion_imag
_atom_type_scat_source
C C 0.0033 0.0016 'International Tables Vol C Tables 4.2.6.8 and 6.1.1.4'
H H 0.0000 0.0000 'International Tables Vol C Tables 4.2.6.8 and 6.1.1.4'
N N 0.0061 0.0033 'International Tables Vol C Tables 4.2.6.8 and 6.1.1.4'
O O 0.0106 0.0060 'International Tables Vol C Tables 4.2.6.8 and 6.1.1.4'
Zn Zn 0.2839 1.4301 'International Tables Vol C Tables 4.2.6.8 and 6.1.1.4'
Br Br -0.2901 2.4595 'International Tables Vol C Tables 4.2.6.8 and 6.1.1.4'

loop_
_geom_angle_atom_site_label_1
_geom_angle_atom_site_label_2
_geom_angle_atom_site_label_3
_geom_angle
N4 Zn N1 101.2(2)
N4 Zn Br1 107.86(14)
N1 Zn Br1 110.15(13)
N4 Zn Br2 107.81(13)
N1 Zn Br2 105.57(12)
Br1 Zn Br2 122.25(4)
C5 N1 C1 119.1(5)
C5 N1 Zn 118.7(4)
C1 N1 Zn 122.2(4)
C6 N2 C2 125.3(5)
C6 N2 H2A 117.4
C2 N2 H2A 117.4
C6 N3 C7 121.6(5)
C6 N3 H3B 119.2
C7 N3 H3B 119.2
C21 N4 C17 117.2(5)
C21 N4 Zn 120.7(4)
C17 N4 Zn 121.9(4)
C22 N5 C18 123.8(5)
C22 N5 H5B 118.1
C18 N5 H5B 118.1
C22 N6 C23 122.0(5)
C22 N6 H6A 119.0
C23 N6 H6A 119.0
N1 C1 C2 122.4(5)
N1 C1 H1A 118.8
C2 C1 H1A 118.8
C3 C2 C1 118.8(5)
C3 C2 N2 122.7(5)
C1 C2 N2 118.4(5)
C4 C3 C2 117.5(6)
C4 C3 H3A 121.2
C2 C3 H3A 121.2
C3 C4 C5 121.6(6)
C3 C4 H4A 119.2
C5 C4 H4A 119.2
N1 C5 C4 120.5(5)
N1 C5 H5A 119.7
C4 C5 H5A 119.7
O1 C6 N3 123.2(5)
O1 C6 N2 121.9(5)
N3 C6 N2 114.8(6)
C8 C7 C15 121.5(6)
C8 C7 N3 119.1(5)
C15 C7 N3 119.4(5)
C7 C8 C9 120.5(6)
C7 C8 H8A 119.7
C9 C8 H8A 119.7
C10 C9 C8 120.5(7)
C10 C9 H9A 119.7
C8 C9 H9A 119.7
C9 C10 C16 120.6(7)
C9 C10 H10A 119.7
C16 C10 H10A 119.7
C12 C11 C16 120.5(9)
C12 C11 H11A 119.7
C16 C11 H11A 119.7
C11 C12 C13 121.5(8)
C11 C12 H12A 119.2
C13 C12 H12A 119.2
C14 C13 C12 120.4(9)
C14 C13 H13A 119.8
C12 C13 H13A 119.8
C13 C14 C15 119.9(7)
C13 C14 H14A 120.1
C15 C14 H14A 120.1
C7 C15 C14 122.9(6)
C7 C15 C16 116.9(6)
C14 C15 C16 120.1(6)
C10 C16 C11 122.8(8)
C10 C16 C15 119.9(6)
C11 C16 C15 117.3(8)
N4 C17 C18 124.4(5)
N4 C17 H17A 117.8
C18 C17 H17A 117.8
C17 C18 C19 118.1(5)
C17 C18 N5 119.6(5)
C19 C18 N5 122.3(5)
C20 C19 C18 118.2(6)
C20 C19 H19A 120.9
C18 C19 H19A 120.9
C21 C20 C19 120.5(7)
C21 C20 H20A 119.8
C19 C20 H20A 119.8
N4 C21 C20 121.6(6)
N4 C21 H21A 119.2
C20 C21 H21A 119.2
O2 C22 N5 123.2(6)
O2 C22 N6 122.4(6)
N5 C22 N6 114.4(6)
C24 C23 C31 121.3(6)
C24 C23 N6 119.7(6)
C31 C23 N6 118.9(6)
C23 C24 C25 121.0(7)
C23 C24 H24A 119.5
C25 C24 H24A 119.5
C26 C25 C24 119.1(7)
C26 C25 H25A 120.5
C24 C25 H25A 120.5
C25 C26 C32 121.1(7)
C25 C26 H26A 119.4
C32 C26 H26A 119.4
C28 C27 C32 121.3(8)
C28 C27 H27A 119.3
C32 C27 H27A 119.3
C27 C28 C29 120.0(8)
C27 C28 H28A 120.0
C29 C28 H28A 120.0
C30 C29 C28 120.9(8)
C30 C29 H29A 119.6
C28 C29 H29A 119.6
C29 C30 C31 121.3(7)
C29 C30 H30A 119.3
C31 C30 H30A 119.3
C30 C31 C23 124.0(6)
C30 C31 C32 118.0(6)
C23 C31 C32 118.0(6)
C27 C32 C26 122.0(8)
C27 C32 C31 118.4(7)
C26 C32 C31 119.5(6)
C34 C33 O3 122.1(14)
C34 C33 H33A 106.8
O3 C33 H33A 106.8
C34 C33 H33B 106.8
O3 C33 H33B 106.8
H33A C33 H33B 106.6
C33 C34 H34A 109.5
C33 C34 H34B 109.5
H34A C34 H34B 109.5
C33 C34 H34C 109.5
H34A C34 H34C 109.5
H34B C34 H34C 109.5
C33 O3 H3 109.5

loop_
_geom_bond_atom_site_label_1
_geom_bond_atom_site_label_2
_geom_bond_distance
Zn N4 2.056(5)
Zn N1 2.067(5)
Zn Br1 2.3418(11)
Zn Br2 2.3560(8)
N1 C5 1.327(8)
N1 C1 1.332(6)
N2 C6 1.374(7)
N2 C2 1.415(7)
N2 H2A 0.8600
N3 C6 1.335(7)
N3 C7 1.422(7)
N3 H3B 0.8600
N4 C21 1.337(8)
N4 C17 1.343(7)
N5 C22 1.356(8)
N5 C18 1.411(7)
N5 H5B 0.8600
N6 C22 1.359(7)
N6 C23 1.421(8)
N6 H6A 0.8600
C1 C2 1.377(7)
C1 H1A 0.9300
C2 C3 1.376(9)
C3 C4 1.364(8)
C3 H3A 0.9300
C4 C5 1.367(9)
C4 H4A 0.9300
C5 H5A 0.9300
C6 O1 1.233(7)
C7 C8 1.367(9)
C7 C15 1.397(8)
C8 C9 1.383(10)
C8 H8A 0.9300
C9 C10 1.348(10)
C9 H9A 0.9300
C10 C16 1.397(10)
C10 H10A 0.9300
C11 C12 1.374(14)
C11 C16 1.415(11)
C11 H11A 0.9300
C12 C13 1.378(14)
C12 H12A 0.9300
C13 C14 1.373(10)
C13 H13A 0.9300
C14 C15 1.411(9)
C14 H14A 0.9300
C15 C16 1.436(9)
C17 C18 1.355(8)
C17 H17A 0.9300
C18 C19 1.381(9)
C19 C20 1.371(10)
C19 H19A 0.9300
C20 C21 1.368(10)
C20 H20A 0.9300
C21 H21A 0.9300
C22 O2 1.221(8)
C23 C24 1.356(9)
C23 C31 1.416(8)
C24 C25 1.436(10)
C24 H24A 0.9300
C25 C26 1.367(11)
C25 H25A 0.9300
C26 C32 1.415(11)
C26 H26A 0.9300
C27 C28 1.356(12)
C27 C32 1.408(9)
C27 H27A 0.9300
C28 C29 1.404(13)
C28 H28A 0.9300
C29 C30 1.344(9)
C29 H29A 0.9300
C30 C31 1.414(10)
C30 H30A 0.9300
C31 C32 1.436(9)
C33 C34 1.33(2)
C33 O3 1.566(18)
C33 H33A 0.9700
C33 H33B 0.9700
C34 H34A 0.9600
C34 H34B 0.9600
C34 H34C 0.9600
O3 H3 0.8200

loop_
_geom_hbond_atom_site_label_D
_geom_hbond_atom_site_label_H
_geom_hbond_atom_site_label_A
_geom_hbond_distance_DH
_geom_hbond_distance_HA
_geom_hbond_distance_DA
_geom_hbond_angle_DHA
_geom_hbond_site_symmetry_A
N2 H2A O3 0.86 2.51 3.187(12) 135.8 2_664
N3 H3B O2 0.86 1.95 2.810(8) 178.2 2_774
N5 H5B O1 0.86 2.15 2.954(6) 154.5 2_774
N6 H6A O1 0.86 2.27 3.018(7) 144.6 2_774

loop_
_geom_torsion_atom_site_label_1
_geom_torsion_atom_site_label_2
_geom_torsion_atom_site_label_3
_geom_torsion_atom_site_label_4
_geom_torsion
N4 Zn N1 C5 -78.1(5)
Br1 Zn N1 C5 168.0(5)
Br2 Zn N1 C5 34.2(5)
N4 Zn N1 C1 101.9(4)
Br1 Zn N1 C1 -12.0(5)
Br2 Zn N1 C1 -145.8(4)
N1 Zn N4 C21 87.6(5)
Br1 Zn N4 C21 -156.8(5)
Br2 Zn N4 C21 -23.0(5)
N1 Zn N4 C17 -87.9(5)
Br1 Zn N4 C17 27.7(5)
Br2 Zn N4 C17 161.6(4)
C5 N1 C1 C2 -0.2(9)
Zn N1 C1 C2 179.8(4)
N1 C1 C2 C3 -1.9(9)
N1 C1 C2 N2 -178.6(5)
C6 N2 C2 C3 30.2(8)
C6 N2 C2 C1 -153.2(5)
C1 C2 C3 C4 1.6(9)
N2 C2 C3 C4 178.1(6)
C2 C3 C4 C5 0.7(11)
C1 N1 C5 C4 2.5(10)
Zn N1 C5 C4 -177.5(6)
C3 C4 C5 N1 -2.9(12)
C7 N3 C6 O1 -4.7(9)
C7 N3 C6 N2 176.0(5)
C2 N2 C6 O1 8.1(8)
C2 N2 C6 N3 -172.6(5)
C6 N3 C7 C8 -63.8(8)
C6 N3 C7 C15 116.0(6)
C15 C7 C8 C9 -2.9(10)
N3 C7 C8 C9 176.8(6)
C7 C8 C9 C10 2.8(12)
C8 C9 C10 C16 -1.5(12)
C16 C11 C12 C13 -4.7(15)
C11 C12 C13 C14 4.0(15)
C12 C13 C14 C15 -1.1(12)
C8 C7 C15 C14 179.0(6)
N3 C7 C15 C14 -0.8(8)
C8 C7 C15 C16 1.7(8)
N3 C7 C15 C16 -178.1(5)
C13 C14 C15 C7 -178.2(6)
C13 C14 C15 C16 -1.0(9)
C9 C10 C16 C11 -177.6(8)
C9 C10 C16 C15 0.3(11)
C12 C11 C16 C10 -179.6(8)
C12 C11 C16 C15 2.5(12)
C7 C15 C16 C10 -0.3(9)
C14 C15 C16 C10 -177.7(6)
C7 C15 C16 C11 177.7(6)
C14 C15 C16 C11 0.3(9)
C21 N4 C17 C18 -0.3(9)
Zn N4 C17 C18 175.3(4)
N4 C17 C18 C19 0.9(9)
N4 C17 C18 N5 178.1(5)
C22 N5 C18 C17 148.8(6)
C22 N5 C18 C19 -34.1(10)
C17 C18 C19 C20 -0.9(11)
N5 C18 C19 C20 -178.1(7)
C18 C19 C20 C21 0.5(14)
C17 N4 C21 C20 -0.1(11)
Zn N4 C21 C20 -175.8(7)
C19 C20 C21 N4 0.0(14)
C18 N5 C22 O2 -0.9(11)
C18 N5 C22 N6 179.8(5)
C23 N6 C22 O2 -7.9(11)
C23 N6 C22 N5 171.4(6)
C22 N6 C23 C24 59.9(8)
C22 N6 C23 C31 -117.1(7)
C31 C23 C24 C25 -0.3(9)
N6 C23 C24 C25 -177.3(6)
C23 C24 C25 C26 1.3(10)
C24 C25 C26 C32 -2.1(11)
C32 C27 C28 C29 0.9(13)
C27 C28 C29 C30 1.5(12)
C28 C29 C30 C31 -3.0(11)
C29 C30 C31 C23 -179.7(6)
C29 C30 C31 C32 1.9(9)
C24 C23 C31 C30 -178.3(6)
N6 C23 C31 C30 -1.3(9)
C24 C23 C31 C32 0.1(8)
N6 C23 C31 C32 177.0(5)
C28 C27 C32 C26 -178.9(7)
C28 C27 C32 C31 -1.8(11)
C25 C26 C32 C27 179.0(7)
C25 C26 C32 C31 1.9(10)
C30 C31 C32 C27 0.4(9)
C23 C31 C32 C27 -178.1(6)
C30 C31 C32 C26 177.6(6)
C23 C31 C32 C26 -0.8(9)
